data_4505972
loop_
_publ_author_name
'Hoque, Md. Najbul'
'Basu, Arghya'
'Das, Gopal'

_publ_section_title
;
 Cyclic Pentameric Puckered Hybrid Chloride--Water Cluster
 [Cl3(H2O)4]3--in the Hydrophobic Architecture
;
_journal_issue 5
_journal_name_full 'Crystal Growth &amp; Design'
_journal_page_first 2153
_journal_paper_doi 10.1021/cg3000119
_journal_volume 12
_journal_year 2012
_chemical_formula_moiety 'C27 H30 N7 S3, 4(H2 O), 3(Cl)'
_chemical_formula_sum 'C27 H38 Cl3 N7 O4 S3'
_chemical_formula_weight 727.20
_chemical_name_systematic
; 
 ? 
;
_space_group_IT_number 14
_symmetry_cell_setting monoclinic
_symmetry_space_group_name_Hall '-P 2ybc'
_symmetry_space_group_name_H-M 'P 1 21/c 1'
_atom_sites_solution_hydrogens geom
_atom_sites_solution_primary direct
_atom_sites_solution_secondary difmap
_audit_creation_method SHELXL-97
_cell_angle_alpha 90.00
_cell_angle_beta 103.5680(10)
_cell_angle_gamma 90.00
_cell_formula_units_Z 4
_cell_length_a 9.9647(2)
_cell_length_b 11.1184(3)
_cell_length_c 31.7620(8)
_cell_measurement_reflns_used 7963
_cell_measurement_temperature 298(2)
_cell_measurement_theta_max 24.76
_cell_measurement_theta_min 1.95
_cell_volume 3420.75(14)
_computing_cell_refinement 'Bruker SMART'
_computing_data_collection 'Bruker SMART'
_computing_data_reduction 'Bruker SAINT'
_computing_molecular_graphics 'Bruker SHELXTL'
_computing_publication_material 'Bruker SHELXTL'
_computing_structure_refinement 'SHELXL-97 (Sheldrick, 1997)'
_computing_structure_solution 'SHELXS-97 (Sheldrick, 1990)'
_diffrn_ambient_temperature 298(2)
_diffrn_measured_fraction_theta_full 0.998
_diffrn_measured_fraction_theta_max 0.998
_diffrn_measurement_device_type 'CCD area detector'
_diffrn_measurement_method 'phi and omega scans'
_diffrn_radiation_monochromator graphite
_diffrn_radiation_source 'fine-focus sealed tube'
_diffrn_radiation_type MoK\a
_diffrn_radiation_wavelength 0.71073
_diffrn_reflns_av_R_equivalents 0.0294
_diffrn_reflns_av_sigmaI/netI 0.0203
_diffrn_reflns_limit_h_max 11
_diffrn_reflns_limit_h_min -11
_diffrn_reflns_limit_k_max 13
_diffrn_reflns_limit_k_min -12
_diffrn_reflns_limit_l_max 36
_diffrn_reflns_limit_l_min -37
_diffrn_reflns_number 30192
_diffrn_reflns_theta_full 24.76
_diffrn_reflns_theta_max 24.76
_diffrn_reflns_theta_min 1.95
_exptl_absorpt_coefficient_mu 0.495
_exptl_absorpt_correction_T_max 0.901
_exptl_absorpt_correction_T_min 0.812
_exptl_absorpt_correction_type multi-scan
_exptl_absorpt_process_details SADABS
_exptl_crystal_colour colourless
_exptl_crystal_density_diffrn 1.412
_exptl_crystal_density_method 'not measured'
_exptl_crystal_description block
_exptl_crystal_F_000 1520
_exptl_crystal_size_max 0.46
_exptl_crystal_size_mid 0.35
_exptl_crystal_size_min 0.21
_refine_diff_density_max 0.402
_refine_diff_density_min -0.354
_refine_diff_density_rms 0.038
_refine_ls_extinction_method SHELXL
_refine_ls_goodness_of_fit_ref 0.921
_refine_ls_matrix_type full
_refine_ls_number_parameters 406
_refine_ls_number_reflns 5848
_refine_ls_number_restraints 7
_refine_ls_restrained_S_all 0.921
_refine_ls_R_factor_all 0.0452
_refine_ls_R_factor_gt 0.0339
_refine_ls_shift/su_max 0.000
_refine_ls_shift/su_mean 0.000
_refine_ls_structure_factor_coef Fsqd
_refine_ls_weighting_details 'calc w=1/[\s^2^(Fo^2^)+(0.0000P)^2^+0.0000P] where P=(Fo^2^+2Fc^2^)/3'
_refine_ls_weighting_scheme calc
_refine_ls_wR_factor_gt 0.0497
_refine_ls_wR_factor_ref 0.0508
_reflns_number_gt 4763
_reflns_number_total 5858
_reflns_threshold_expression >2sigma(I)
_cod_data_source_file cg3000119_si_002.cif
_cod_data_source_block LClWater
_cod_depositor_comments
;
The following automatic conversions were performed:

'_symmetry_cell_setting' value 'Monoclinic' changed to 'monoclinic'
according to /home/saulius/struct/CIF-dictionaries/cif_core.dic
dictionary named 'cif_core.dic' version 2.4.1 from 2010-06-29.

Automatic conversion script
Id: cif_fix_values 1715 2011-07-08 13:25:40Z adriana 
;
_cod_original_sg_symbol_H-M 'P 21/c'
_cod_database_code 4505972

loop_
_symmetry_equiv_pos_as_xyz
'x, y, z'
'-x, y+1/2, -z+1/2'
'-x, -y, -z'
'x, -y-1/2, z-1/2'

loop_
_atom_site_label
_atom_site_type_symbol
_atom_site_fract_x
_atom_site_fract_y
_atom_site_fract_z
_atom_site_U_iso_or_equiv
_atom_site_adp_type
_atom_site_occupancy
_atom_site_symmetry_multiplicity
_atom_site_calc_flag
_atom_site_refinement_flags
S1 S 0.58875(19) 0.58640(18) 0.69672(6) 0.0445(5) Uani 1 1 d .
S2 S 0.7001(2) 0.42399(18) 0.80039(6) 0.0466(6) Uani 1 1 d .
S3 S 0.6838(2) 0.76768(18) 0.79691(6) 0.0486(6) Uani 1 1 d .
N1 N 0.8601(5) 0.5865(5) 0.75420(17) 0.0339(14) Uani 1 1 d .
N2 N 0.4865(6) 0.5070(5) 0.61271(18) 0.0365(15) Uani 1 1 d .
H2N H 0.5593 0.5079 0.6052 0.044 Uiso 1 1 d R
N3 N 0.3329(6) 0.5420(5) 0.64983(18) 0.0373(15) Uani 1 1 d .
H3N H 0.3029 0.5579 0.6735 0.045 Uiso 1 1 d R
N4 N 0.5752(6) 0.3550(5) 0.86210(19) 0.0393(15) Uani 1 1 d .
H4N H 0.4987 0.3753 0.8460 0.047 Uiso 1 1 d R
N5 N 0.7966(6) 0.3260(5) 0.88209(18) 0.0377(15) Uani 1 1 d .
H5N H 0.8792 0.3151 0.8818 0.045 Uiso 1 1 d R
N6 N 0.6032(6) 0.6830(5) 0.8659(2) 0.0450(16) Uani 1 1 d .
H6N H 0.5184 0.6982 0.8522 0.054 Uiso 1 1 d R
N7 N 0.8268(6) 0.6910(5) 0.87787(19) 0.0416(16) Uani 1 1 d .
H9N H 0.9065 0.7092 0.8757 0.050 Uiso 1 1 d R
C1 C 0.8603(7) 0.6282(7) 0.7103(2) 0.043(2) Uani 1 1 d .
H1A H 0.9476 0.6071 0.7038 0.052 Uiso 1 1 calc R
H1B H 0.8519 0.7151 0.7092 0.052 Uiso 1 1 calc R
C2 C 0.7435(7) 0.5736(7) 0.6765(2) 0.046(2) Uani 1 1 d .
H2A H 0.7629 0.4898 0.6718 0.055 Uiso 1 1 calc R
H2B H 0.7321 0.6163 0.6492 0.055 Uiso 1 1 calc R
C3 C 0.4682(7) 0.5442(6) 0.6510(2) 0.0339(17) Uani 1 1 d .
C4 C 0.3585(7) 0.4786(6) 0.5857(2) 0.0337(17) Uani 1 1 d .
C5 C 0.3228(8) 0.4365(6) 0.5437(2) 0.043(2) Uani 1 1 d .
H5 H 0.3885 0.4229 0.5277 0.052 Uiso 1 1 calc R
C6 C 0.1845(9) 0.4156(7) 0.5268(2) 0.050(2) Uani 1 1 d .
H6 H 0.1558 0.3864 0.4987 0.060 Uiso 1 1 calc R
C7 C 0.0871(8) 0.4372(7) 0.5507(3) 0.052(2) Uani 1 1 d .
H7 H -0.0054 0.4219 0.5381 0.062 Uiso 1 1 calc R
C8 C 0.1226(8) 0.4805(6) 0.5925(3) 0.045(2) Uani 1 1 d .
H8 H 0.0566 0.4958 0.6082 0.054 Uiso 1 1 calc R
C9 C 0.2612(7) 0.5000(6) 0.6098(2) 0.0342(17) Uani 1 1 d .
C10 C 0.9104(7) 0.4627(6) 0.7614(2) 0.043(2) Uani 1 1 d .
H10A H 1.0092 0.4621 0.7637 0.051 Uiso 1 1 calc R
H10B H 0.8674 0.4145 0.7364 0.051 Uiso 1 1 calc R
C11 C 0.8813(7) 0.4054(6) 0.8019(2) 0.0438(19) Uani 1 1 d .
H11A H 0.9369 0.4437 0.8275 0.053 Uiso 1 1 calc R
H11B H 0.9046 0.3206 0.8028 0.053 Uiso 1 1 calc R
C12 C 0.6936(8) 0.3634(6) 0.8496(2) 0.0362(18) Uani 1 1 d .
C13 C 0.6012(8) 0.3124(6) 0.9043(2) 0.0375(18) Uani 1 1 d .
C14 C 0.7423(8) 0.2943(6) 0.9174(2) 0.0356(18) Uani 1 1 d .
C15 C 0.8057(8) 0.2549(6) 0.9584(2) 0.047(2) Uani 1 1 d .
H11 H 0.9006 0.2432 0.9669 0.056 Uiso 1 1 calc R
C16 C 0.7202(10) 0.2338(7) 0.9858(3) 0.056(2) Uani 1 1 d .
H12 H 0.7584 0.2080 1.0140 0.068 Uiso 1 1 calc R
C17 C 0.5783(10) 0.2499(7) 0.9727(3) 0.058(2) Uani 1 1 d .
H13 H 0.5242 0.2335 0.9922 0.070 Uiso 1 1 calc R
C18 C 0.5147(8) 0.2894(6) 0.9318(3) 0.050(2) Uani 1 1 d .
H14 H 0.4196 0.2999 0.9231 0.060 Uiso 1 1 calc R
C19 C 0.9360(7) 0.6690(6) 0.7869(2) 0.0393(19) Uani 1 1 d .
H19A H 1.0231 0.6888 0.7800 0.047 Uiso 1 1 calc R
H19B H 0.9564 0.6287 0.8148 0.047 Uiso 1 1 calc R
C20 C 0.8586(7) 0.7850(6) 0.7907(2) 0.045(2) Uani 1 1 d .
H20A H 0.8560 0.8329 0.7650 0.054 Uiso 1 1 calc R
H20B H 0.9108 0.8299 0.8153 0.054 Uiso 1 1 calc R
C21 C 0.7091(8) 0.7125(6) 0.8486(2) 0.0391(19) Uani 1 1 d .
C22 C 0.6543(8) 0.6437(6) 0.9082(3) 0.044(2) Uani 1 1 d .
C23 C 0.7965(8) 0.6484(6) 0.9159(3) 0.0415(19) Uani 1 1 d .
C24 C 0.8805(9) 0.6185(7) 0.9554(3) 0.054(2) Uani 1 1 d .
H15 H 0.9762 0.6217 0.9604 0.064 Uiso 1 1 calc R
C25 C 0.8155(11) 0.5838(7) 0.9871(3) 0.064(2) Uani 1 1 d .
H16 H 0.8685 0.5634 1.0143 0.077 Uiso 1 1 calc R
C26 C 0.6730(11) 0.5782(8) 0.9795(3) 0.069(3) Uani 1 1 d .
H17 H 0.6331 0.5539 1.0018 0.083 Uiso 1 1 calc R
C27 C 0.5885(9) 0.6075(7) 0.9401(3) 0.060(2) Uani 1 1 d .
H18 H 0.4929 0.6032 0.9350 0.072 Uiso 1 1 calc R
O1 O 0.3436(5) 0.7469(5) 0.82342(16) 0.0638(16) Uani 1 1 d .
H2O H 0.2858 0.7403 0.8390 0.096 Uiso 1 1 d R
H1O H 0.3192 0.7137 0.8009 0.096 Uiso 1 1 d R
O2 O 0.3248(5) 0.4197(5) 0.81293(17) 0.0712(17) Uani 1 1 d .
H3O H 0.3213 0.4655 0.7946 0.107 Uiso 1 1 d R
H4O H 0.2945 0.4487 0.8311 0.107 Uiso 1 1 d RD
O3 O 0.2940(5) 0.0054(5) 0.92694(15) 0.0579(15) Uani 1 1 d .
H5O H 0.2436 0.0645 0.9225 0.087 Uiso 1 1 d RD
H6O H 0.2459 -0.0522 0.9189 0.087 Uiso 1 1 d R
O4 O 0.2284(12) 0.4877(9) 0.8812(4) 0.140(4) Uani 1 1 d D
Cl1 Cl 0.2469(2) 0.60187(19) 0.73507(6) 0.0551(6) Uani 1 1 d .
Cl2 Cl 0.1061(2) 0.2485(2) 0.90280(7) 0.0627(7) Uani 1 1 d .
Cl3 Cl 0.1404(2) 0.7617(2) 0.88812(7) 0.0611(7) Uani 1 1 d .
H7O H 0.221(10) 0.550(6) 0.891(3) 0.07(4) Uiso 1 1 d D
H8O H 0.164(16) 0.451(16) 0.889(7) 0.34(13) Uiso 1 1 d D

loop_
_atom_site_aniso_label
_atom_site_aniso_U_11
_atom_site_aniso_U_22
_atom_site_aniso_U_33
_atom_site_aniso_U_23
_atom_site_aniso_U_13
_atom_site_aniso_U_12
S1 0.0376(12) 0.0609(14) 0.0337(12) -0.0037(10) 0.0058(9) -0.0052(10)
S2 0.0456(13) 0.0542(13) 0.0408(13) 0.0102(10) 0.0120(10) 0.0071(10)
S3 0.0464(13) 0.0515(13) 0.0484(14) -0.0007(11) 0.0120(11) 0.0086(10)
N1 0.035(3) 0.039(4) 0.029(4) 0.000(3) 0.008(3) -0.002(3)
N2 0.031(4) 0.045(4) 0.034(4) 0.001(3) 0.010(3) 0.001(3)
N3 0.038(4) 0.045(4) 0.032(4) 0.004(3) 0.012(3) -0.001(3)
N4 0.032(4) 0.042(4) 0.042(4) 0.005(3) 0.005(3) 0.004(3)
N5 0.033(4) 0.041(4) 0.039(4) 0.003(3) 0.007(3) 0.002(3)
N6 0.035(4) 0.052(4) 0.048(4) -0.011(3) 0.011(3) -0.003(3)
N7 0.034(4) 0.047(4) 0.045(4) -0.007(3) 0.012(3) -0.005(3)
C1 0.038(5) 0.058(5) 0.033(5) 0.004(4) 0.008(4) -0.006(4)
C2 0.039(5) 0.065(6) 0.032(5) 0.001(4) 0.008(4) -0.006(4)
C3 0.035(5) 0.034(4) 0.032(5) 0.006(3) 0.007(4) -0.002(3)
C4 0.033(5) 0.032(4) 0.033(5) 0.004(3) 0.001(4) 0.000(3)
C5 0.051(6) 0.040(5) 0.038(5) 0.001(4) 0.009(4) 0.002(4)
C6 0.060(6) 0.044(5) 0.038(5) 0.002(4) -0.003(5) -0.008(4)
C7 0.044(5) 0.051(5) 0.052(6) 0.010(4) -0.005(5) -0.011(4)
C8 0.037(5) 0.047(5) 0.051(6) 0.011(4) 0.010(4) -0.003(4)
C9 0.036(5) 0.033(4) 0.031(5) 0.006(4) 0.003(4) -0.002(4)
C10 0.042(5) 0.046(5) 0.042(5) -0.004(4) 0.014(4) 0.004(4)
C11 0.044(5) 0.041(5) 0.047(5) 0.005(4) 0.011(4) 0.004(4)
C12 0.039(5) 0.031(4) 0.039(5) -0.003(4) 0.008(4) -0.001(3)
C13 0.045(5) 0.030(4) 0.038(5) 0.001(4) 0.011(4) 0.000(4)
C14 0.042(5) 0.031(4) 0.034(5) 0.000(4) 0.010(4) 0.000(3)
C15 0.054(5) 0.043(5) 0.042(5) 0.002(4) 0.008(4) 0.004(4)
C16 0.080(7) 0.049(6) 0.041(5) 0.007(4) 0.017(5) 0.007(5)
C17 0.083(7) 0.047(5) 0.058(6) 0.007(5) 0.041(6) 0.003(5)
C18 0.050(5) 0.045(5) 0.061(6) 0.004(4) 0.026(5) 0.004(4)
C19 0.035(4) 0.048(5) 0.035(5) -0.003(4) 0.008(4) -0.003(4)
C20 0.049(5) 0.043(5) 0.045(5) 0.000(4) 0.015(4) -0.007(4)
C21 0.039(5) 0.034(5) 0.046(5) -0.011(4) 0.014(4) -0.003(4)
C22 0.049(5) 0.041(5) 0.044(5) -0.013(4) 0.016(4) -0.006(4)
C23 0.048(5) 0.038(5) 0.040(5) -0.009(4) 0.012(4) -0.003(4)
C24 0.061(6) 0.051(5) 0.050(6) -0.006(4) 0.012(5) 0.003(4)
C25 0.089(8) 0.055(6) 0.047(6) 0.002(5) 0.015(6) 0.009(5)
C26 0.098(8) 0.057(6) 0.062(7) -0.005(5) 0.041(6) -0.008(6)
C27 0.065(6) 0.058(6) 0.064(7) -0.014(5) 0.031(6) -0.014(5)
O1 0.052(4) 0.081(4) 0.059(4) -0.012(3) 0.016(3) -0.002(3)
O2 0.064(4) 0.069(4) 0.075(4) 0.012(3) 0.004(3) 0.016(3)
O3 0.052(4) 0.069(4) 0.055(4) 0.004(3) 0.018(3) -0.003(3)
O4 0.188(10) 0.071(6) 0.203(11) 0.014(7) 0.131(9) 0.018(6)
Cl1 0.0577(14) 0.0625(14) 0.0494(13) -0.0021(11) 0.0210(11) 0.0038(11)
Cl2 0.0483(14) 0.0683(15) 0.0730(16) 0.0044(12) 0.0173(12) 0.0063(11)
Cl3 0.0452(13) 0.0751(16) 0.0643(15) -0.0208(12) 0.0150(11) -0.0036(11)

loop_
_atom_type_symbol
_atom_type_description
_atom_type_scat_dispersion_real
_atom_type_scat_dispersion_imag
_atom_type_scat_source
C C 0.0033 0.0016 'International Tables Vol C Tables 4.2.6.8 and 6.1.1.4'
H H 0.0000 0.0000 'International Tables Vol C Tables 4.2.6.8 and 6.1.1.4'
Cl Cl 0.1484 0.1585 'International Tables Vol C Tables 4.2.6.8 and 6.1.1.4'
N N 0.0061 0.0033 'International Tables Vol C Tables 4.2.6.8 and 6.1.1.4'
O O 0.0106 0.0060 'International Tables Vol C Tables 4.2.6.8 and 6.1.1.4'
S S 0.1246 0.1234 'International Tables Vol C Tables 4.2.6.8 and 6.1.1.4'

loop_
_geom_angle_atom_site_label_1
_geom_angle_atom_site_label_2
_geom_angle_atom_site_label_3
_geom_angle
C3 S1 C2 99.4(3)
C12 S2 C11 100.5(3)
C21 S3 C20 102.3(4)
C19 N1 C10 112.3(5)
C19 N1 C1 111.3(5)
C10 N1 C1 111.5(5)
C3 N2 C4 109.2(6)
C3 N2 H2N 125.6
C4 N2 H2N 124.8
C3 N3 C9 109.3(6)
C3 N3 H3N 120.5
C9 N3 H3N 129.8
C12 N4 C13 109.5(6)
C12 N4 H4N 122.6
C13 N4 H4N 127.9
C12 N5 C14 109.0(6)
C12 N5 H5N 128.0
C14 N5 H5N 122.7
C21 N6 C22 109.1(7)
C21 N6 H6N 120.7
C22 N6 H6N 129.6
C21 N7 C23 109.2(6)
C21 N7 H9N 126.4
C23 N7 H9N 123.8
N1 C1 C2 112.1(6)
N1 C1 H1A 109.2
C2 C1 H1A 109.2
N1 C1 H1B 109.2
C2 C1 H1B 109.2
H1A C1 H1B 107.9
C1 C2 S1 107.1(5)
C1 C2 H2A 110.3
S1 C2 H2A 110.3
C1 C2 H2B 110.3
S1 C2 H2B 110.3
H2A C2 H2B 108.6
N2 C3 N3 108.6(6)
N2 C3 S1 129.5(5)
N3 C3 S1 121.9(5)
C5 C4 C9 122.4(7)
C5 C4 N2 131.5(7)
C9 C4 N2 106.2(6)
C4 C5 C6 116.2(7)
C4 C5 H5 121.9
C6 C5 H5 121.9
C5 C6 C7 121.6(8)
C5 C6 H6 119.2
C7 C6 H6 119.2
C8 C7 C6 122.2(8)
C8 C7 H7 118.9
C6 C7 H7 118.9
C7 C8 C9 116.5(7)
C7 C8 H8 121.8
C9 C8 H8 121.8
C8 C9 C4 121.2(7)
C8 C9 N3 132.1(7)
C4 C9 N3 106.7(6)
N1 C10 C11 113.5(5)
N1 C10 H10A 108.9
C11 C10 H10A 108.9
N1 C10 H10B 108.9
C11 C10 H10B 108.9
H10A C10 H10B 107.7
C10 C11 S2 108.5(5)
C10 C11 H11A 110.0
S2 C11 H11A 110.0
C10 C11 H11B 110.0
S2 C11 H11B 110.0
H11A C11 H11B 108.4
N4 C12 N5 108.7(6)
N4 C12 S2 121.5(6)
N5 C12 S2 129.6(5)
C14 C13 N4 106.6(6)
C14 C13 C18 121.5(7)
N4 C13 C18 131.9(7)
C13 C14 C15 122.5(7)
C13 C14 N5 106.3(6)
C15 C14 N5 131.2(7)
C16 C15 C14 116.0(8)
C16 C15 H11 122.0
C14 C15 H11 122.0
C15 C16 C17 121.7(8)
C15 C16 H12 119.1
C17 C16 H12 119.1
C18 C17 C16 122.4(7)
C18 C17 H13 118.8
C16 C17 H13 118.8
C17 C18 C13 115.8(8)
C17 C18 H14 122.1
C13 C18 H14 122.1
N1 C19 C20 113.7(6)
N1 C19 H19A 108.8
C20 C19 H19A 108.8
N1 C19 H19B 108.8
C20 C19 H19B 108.8
H19A C19 H19B 107.7
C19 C20 S3 115.9(5)
C19 C20 H20A 108.3
S3 C20 H20A 108.3
C19 C20 H20B 108.3
S3 C20 H20B 108.3
H20A C20 H20B 107.4
N7 C21 N6 108.5(7)
N7 C21 S3 129.7(6)
N6 C21 S3 121.8(6)
C23 C22 N6 106.7(7)
C23 C22 C27 121.5(8)
N6 C22 C27 131.8(8)
C24 C23 C22 122.1(7)
C24 C23 N7 131.5(7)
C22 C23 N7 106.4(7)
C25 C24 C23 116.5(8)
C25 C24 H15 121.8
C23 C24 H15 121.8
C24 C25 C26 121.7(9)
C24 C25 H16 119.2
C26 C25 H16 119.2
C27 C26 C25 122.2(8)
C27 C26 H17 118.9
C25 C26 H17 118.9
C26 C27 C22 116.1(8)
C26 C27 H18 121.9
C22 C27 H18 121.9
H2O O1 H1O 112.4
H3O O2 H4O 109.3
H5O O3 H6O 106.8
H7O O4 H8O 100(10)

loop_
_geom_bond_atom_site_label_1
_geom_bond_atom_site_label_2
_geom_bond_distance
S1 C3 1.718(7)
S1 C2 1.810(7)
S2 C12 1.718(7)
S2 C11 1.807(7)
S3 C21 1.715(8)
S3 C20 1.810(7)
N1 C19 1.458(8)
N1 C10 1.464(8)
N1 C1 1.469(8)
N2 C3 1.337(8)
N2 C4 1.395(8)
N2 H2N 0.8152
N3 C3 1.341(8)
N3 C9 1.385(8)
N3 H3N 0.8894
N4 C12 1.333(8)
N4 C13 1.389(8)
N4 H4N 0.8430
N5 C12 1.339(8)
N5 C14 1.399(8)
N5 H5N 0.8344
N6 C21 1.341(8)
N6 C22 1.390(9)
N6 H6N 0.8715
N7 C21 1.336(8)
N7 C23 1.394(8)
N7 H9N 0.8378
C1 C2 1.514(9)
C1 H1A 0.9700
C1 H1B 0.9700
C2 H2A 0.9700
C2 H2B 0.9700
C4 C5 1.379(9)
C4 C9 1.389(9)
C5 C6 1.376(10)
C5 H5 0.9300
C6 C7 1.386(10)
C6 H6 0.9300
C7 C8 1.378(10)
C7 H7 0.9300
C8 C9 1.379(9)
C8 H8 0.9300
C10 C11 1.523(9)
C10 H10A 0.9700
C10 H10B 0.9700
C11 H11A 0.9700
C11 H11B 0.9700
C13 C14 1.384(9)
C13 C18 1.385(9)
C14 C15 1.379(9)
C15 C16 1.375(10)
C15 H11 0.9300
C16 C17 1.389(11)
C16 H12 0.9300
C17 C18 1.378(10)
C17 H13 0.9300
C18 H14 0.9300
C19 C20 1.521(9)
C19 H19A 0.9700
C19 H19B 0.9700
C20 H20A 0.9700
C20 H20B 0.9700
C22 C23 1.381(10)
C22 C27 1.388(10)
C23 C24 1.377(10)
C24 C25 1.374(10)
C24 H15 0.9300
C25 C26 1.385(11)
C25 H16 0.9300
C26 C27 1.373(11)
C26 H17 0.9300
C27 H18 0.9300
O1 H2O 0.8450
O1 H1O 0.7901
O2 H3O 0.7692
O2 H4O 0.7817
O3 H5O 0.8180
O3 H6O 0.8047
O4 H7O 0.76(6)
O4 H8O 0.84(5)

loop_
_geom_torsion_atom_site_label_1
_geom_torsion_atom_site_label_2
_geom_torsion_atom_site_label_3
_geom_torsion_atom_site_label_4
_geom_torsion
C19 N1 C1 C2 -159.0(6)
C10 N1 C1 C2 74.8(7)
N1 C1 C2 S1 46.2(7)
C3 S1 C2 C1 170.5(5)
C4 N2 C3 N3 -0.5(7)
C4 N2 C3 S1 178.0(5)
C9 N3 C3 N2 1.2(7)
C9 N3 C3 S1 -177.5(5)
C2 S1 C3 N2 3.0(7)
C2 S1 C3 N3 -178.6(6)
C3 N2 C4 C5 -179.7(7)
C3 N2 C4 C9 -0.3(7)
C9 C4 C5 C6 -0.5(10)
N2 C4 C5 C6 178.9(7)
C4 C5 C6 C7 0.7(11)
C5 C6 C7 C8 0.0(12)
C6 C7 C8 C9 -0.9(11)
C7 C8 C9 C4 1.0(10)
C7 C8 C9 N3 180.0(7)
C5 C4 C9 C8 -0.4(10)
N2 C4 C9 C8 -179.9(6)
C5 C4 C9 N3 -179.5(6)
N2 C4 C9 N3 1.0(7)
C3 N3 C9 C8 179.6(7)
C3 N3 C9 C4 -1.3(7)
C19 N1 C10 C11 67.8(7)
C1 N1 C10 C11 -166.5(6)
N1 C10 C11 S2 51.5(7)
C12 S2 C11 C10 -176.2(5)
C13 N4 C12 N5 0.9(7)
C13 N4 C12 S2 -175.0(5)
C14 N5 C12 N4 -1.2(7)
C14 N5 C12 S2 174.2(5)
C11 S2 C12 N4 -178.1(6)
C11 S2 C12 N5 7.0(7)
C12 N4 C13 C14 -0.2(7)
C12 N4 C13 C18 179.3(7)
N4 C13 C14 C15 178.3(6)
C18 C13 C14 C15 -1.2(11)
N4 C13 C14 N5 -0.5(7)
C18 C13 C14 N5 179.9(6)
C12 N5 C14 C13 1.1(7)
C12 N5 C14 C15 -177.6(7)
C13 C14 C15 C16 0.2(11)
N5 C14 C15 C16 178.7(7)
C14 C15 C16 C17 0.8(11)
C15 C16 C17 C18 -0.8(13)
C16 C17 C18 C13 -0.1(11)
C14 C13 C18 C17 1.1(10)
N4 C13 C18 C17 -178.3(7)
C10 N1 C19 C20 -159.5(5)
C1 N1 C19 C20 74.7(7)
N1 C19 C20 S3 51.2(7)
C21 S3 C20 C19 71.0(6)
C23 N7 C21 N6 -1.2(8)
C23 N7 C21 S3 178.9(5)
C22 N6 C21 N7 1.4(8)
C22 N6 C21 S3 -178.7(5)
C20 S3 C21 N7 2.1(7)
C20 S3 C21 N6 -177.8(6)
C21 N6 C22 C23 -1.0(8)
C21 N6 C22 C27 177.4(8)
N6 C22 C23 C24 178.1(6)
C27 C22 C23 C24 -0.5(11)
N6 C22 C23 N7 0.2(7)
C27 C22 C23 N7 -178.4(7)
C21 N7 C23 C24 -177.0(7)
C21 N7 C23 C22 0.6(8)
C22 C23 C24 C25 -0.1(11)
N7 C23 C24 C25 177.2(7)
C23 C24 C25 C26 0.5(12)
C24 C25 C26 C27 -0.3(14)
C25 C26 C27 C22 -0.4(13)
C23 C22 C27 C26 0.7(11)
N6 C22 C27 C26 -177.5(8)
